data_4110150
loop_
_publ_author_name
'V\'ictor Blanco'
'Marcos Chas'
'Dolores Abella'
'Carlos Peinador'
'Jos\'e M. Quintela'

_publ_section_title
;
 Molecular Catenation via Metal-Directed Self-Assembly and
 \p-Donor/\p-Acceptor Interactions: Efficient One-Pot Synthesis,
 Characterization, and Crystal Structures of [3]Catenanes Based on Pd or
 Pt Dinuclear Metallocycles
;
_journal_name_full 'Journal of the American Chemical Society'
_journal_page_first 13978
_journal_page_last 13986
_journal_paper_doi 10.1021/ja074721a
_journal_volume 129
_journal_year 2007
_chemical_formula_sum 'C51 H50 F12 N7 O8 P2'
_chemical_formula_weight 1178.92
_chemical_name_systematic
;
 ?
;
_space_group_IT_number 14
_symmetry_cell_setting monoclinic
_symmetry_space_group_name_Hall '-P 2ybc'
_symmetry_space_group_name_H-M 'P 1 21/c 1'
_atom_sites_solution_hydrogens geom
_atom_sites_solution_primary direct
_atom_sites_solution_secondary difmap
_audit_creation_method SHELXL-97
_cell_angle_alpha 90.00
_cell_angle_beta 98.144(2)
_cell_angle_gamma 90.00
_cell_formula_units_Z 4
_cell_length_a 10.7113(12)
_cell_length_b 14.2665(17)
_cell_length_c 36.270(4)
_cell_measurement_reflns_used 10332
_cell_measurement_temperature 100(2)
_cell_measurement_theta_max 44.056
_cell_measurement_theta_min 4.444
_cell_volume 5486.6(11)
_computing_structure_refinement 'SHELXL-97 (Sheldrick, 1997)'
_diffrn_ambient_temperature 100(2)
_diffrn_measured_fraction_theta_full 0.993
_diffrn_measured_fraction_theta_max 0.993
_diffrn_radiation_monochromator graphite
_diffrn_radiation_source 'fine-focus sealed tube'
_diffrn_radiation_type MoK\a
_diffrn_radiation_wavelength 0.71073
_diffrn_reflns_av_R_equivalents 0.1105
_diffrn_reflns_av_sigmaI/netI 0.0968
_diffrn_reflns_limit_h_max 14
_diffrn_reflns_limit_h_min -14
_diffrn_reflns_limit_k_max 19
_diffrn_reflns_limit_k_min -19
_diffrn_reflns_limit_l_max 48
_diffrn_reflns_limit_l_min -48
_diffrn_reflns_number 73032
_diffrn_reflns_theta_full 28.41
_diffrn_reflns_theta_max 28.41
_diffrn_reflns_theta_min 1.13
_exptl_absorpt_coefficient_mu 0.179
_exptl_absorpt_correction_T_max 0.9720
_exptl_absorpt_correction_T_min 0.9159
_exptl_crystal_colour yellow
_exptl_crystal_density_diffrn 1.427
_exptl_crystal_description prism
_exptl_crystal_F_000 2428
_exptl_crystal_size_max 0.50
_exptl_crystal_size_mid 0.23
_exptl_crystal_size_min 0.16
_refine_diff_density_max 0.960
_refine_diff_density_min -0.775
_refine_diff_density_rms 0.087
_refine_ls_extinction_method none
_refine_ls_goodness_of_fit_ref 0.985
_refine_ls_hydrogen_treatment mixed
_refine_ls_matrix_type full
_refine_ls_number_parameters 721
_refine_ls_number_reflns 13686
_refine_ls_number_restraints 24
_refine_ls_restrained_S_all 0.992
_refine_ls_R_factor_all 0.1842
_refine_ls_R_factor_gt 0.0806
_refine_ls_shift/su_max 0.337
_refine_ls_shift/su_mean 0.010
_refine_ls_structure_factor_coef Fsqd
_refine_ls_weighting_details 'calc w=1/[\s^2^(Fo^2^)+(0.0787P)^2^+17.4489P] where P=(Fo^2^+2Fc^2^)/3'
_refine_ls_weighting_scheme calc
_refine_ls_wR_factor_gt 0.1880
_refine_ls_wR_factor_ref 0.2479
_reflns_number_gt 6349
_reflns_number_total 13686
_reflns_threshold_expression >2sigma(I)
_cod_data_source_file ja074721asi20070627_023910.cif
_cod_data_source_block 0615218s
_cod_database_code 4110150

loop_
_symmetry_equiv_pos_as_xyz
'x, y, z'
'-x, y+1/2, -z+1/2'
'-x, -y, -z'
'x, -y-1/2, z-1/2'

loop_
_atom_site_label
_atom_site_type_symbol
_atom_site_fract_x
_atom_site_fract_y
_atom_site_fract_z
_atom_site_U_iso_or_equiv
_atom_site_adp_type
_atom_site_occupancy
_atom_site_symmetry_multiplicity
_atom_site_calc_flag
_atom_site_refinement_flags
N5 N 0.2578(8) 0.0084(6) 0.1428(2) 0.130(3) Uani 1 1 d .
C47 C 0.3279(9) 0.0535(6) 0.1593(3) 0.105(3) Uani 1 1 d .
C46 C 0.4289(13) 0.1068(9) 0.1842(4) 0.182(6) Uani 1 1 d .
N6 N 0.6640(13) 0.5947(7) 0.8908(2) 0.206(6) Uani 1 1 d DU
C48 C 0.4661(18) 0.6968(12) 0.8785(4) 0.237(7) Uani 1 1 d DU
C49 C 0.545(3) 0.619(3) 0.8880(11) 0.48(2) Uani 1 1 d DU
C51 C 0.4319(12) 0.4625(9) 0.9298(6) 0.175(7) Uani 1 1 d DU
N7 N 0.429(3) 0.493(2) 0.9018(5) 0.388(15) Uani 1 1 d DU
C50 C 0.4808(17) 0.4793(12) 0.9718(6) 0.236(9) Uani 1 1 d DU
P1 P 0.47966(12) 0.20610(12) 0.01133(4) 0.0497(4) Uani 1 1 d .
F1 F 0.3859(2) 0.2869(2) 0.02086(7) 0.0491(7) Uani 1 1 d .
F3 F 0.4687(3) 0.1575(2) 0.05017(8) 0.0574(8) Uani 1 1 d .
F4 F 0.3603(3) 0.1459(2) -0.00759(8) 0.0575(8) Uani 1 1 d .
F5 F 0.5732(3) 0.1260(3) 0.00172(11) 0.0771(11) Uani 1 1 d .
F2 F 0.5970(3) 0.2654(3) 0.03010(11) 0.0781(11) Uani 1 1 d .
F6 F 0.4862(3) 0.2552(3) -0.02772(9) 0.0794(12) Uani 1 1 d .
P2 P 0.48268(12) 0.37995(11) 0.24043(4) 0.0531(4) Uani 1 1 d .
F11 F 0.3865(3) 0.4405(3) 0.26011(10) 0.0787(11) Uani 1 1 d .
F10 F 0.5791(3) 0.3186(3) 0.22096(11) 0.0720(10) Uani 1 1 d .
F8 F 0.5659(3) 0.3643(3) 0.27974(10) 0.0767(11) Uani 1 1 d .
F12 F 0.5642(4) 0.4704(3) 0.23543(13) 0.0931(13) Uani 1 1 d .
F9 F 0.4004(4) 0.3991(4) 0.20147(11) 0.1038(16) Uani 1 1 d .
F7 F 0.4027(4) 0.2909(3) 0.24661(15) 0.1111(16) Uani 1 1 d .
O8 O 0.8605(3) 0.0394(2) 0.07604(8) 0.0315(7) Uani 1 1 d .
O4 O 1.1462(3) -0.3511(2) 0.20050(8) 0.0366(7) Uani 1 1 d .
O2 O 1.1526(3) -0.2110(2) 0.06237(8) 0.0320(7) Uani 1 1 d .
N2 N 0.0174(3) 0.8771(2) 0.16401(9) 0.0256(7) Uani 1 1 d .
O1 O 1.0530(3) -0.0240(2) 0.04786(8) 0.0316(7) Uani 1 1 d .
O5 O 0.9075(3) -0.3388(2) 0.20290(9) 0.0442(8) Uani 1 1 d .
O3 O 1.2721(3) -0.2953(2) 0.13706(8) 0.0343(7) Uani 1 1 d .
N3 N -0.0466(3) 0.7916(2) 0.10601(9) 0.0266(7) Uani 1 1 d .
O7 O 0.6858(3) -0.0681(2) 0.11364(9) 0.0437(8) Uani 1 1 d .
C6 C 0.1266(4) 0.8603(3) 0.18689(11) 0.0277(9) Uani 1 1 d .
H6 H 0.2002 0.8430 0.1767 0.033 Uiso 1 1 calc R
C8 C 0.0230(4) 0.8927(3) 0.23988(11) 0.0249(8) Uani 1 1 d .
C3 C 0.0262(4) 0.9005(3) 0.28050(11) 0.0293(9) Uani 1 1 d .
C10 C -0.0885(4) 0.9017(3) 0.17787(11) 0.0296(9) Uani 1 1 d .
H10 H -0.1639 0.9139 0.1614 0.035 Uiso 1 1 calc R
C14 C -0.1152(4) 0.6383(3) 0.06167(11) 0.0266(9) Uani 1 1 d .
C13 C -0.0509(4) 0.6279(3) 0.09794(11) 0.0286(9) Uani 1 1 d .
H13 H -0.0305 0.5670 0.1076 0.034 Uiso 1 1 calc R
C12 C -0.0178(4) 0.7053(3) 0.11925(11) 0.0283(9) Uani 1 1 d .
H12 H 0.0261 0.6979 0.1437 0.034 Uiso 1 1 calc R
C7 C 0.1309(4) 0.8681(3) 0.22451(11) 0.0277(9) Uani 1 1 d .
H7 H 0.2078 0.8568 0.2404 0.033 Uiso 1 1 calc R
C11 C 0.0166(4) 0.8756(3) 0.12366(11) 0.0305(9) Uani 1 1 d .
H11A H 0.1046 0.8775 0.1183 0.037 Uiso 1 1 calc R
H11B H -0.0270 0.9323 0.1126 0.037 Uiso 1 1 calc R
C19 C -0.1385(4) 0.5578(3) 0.03610(11) 0.0280(9) Uani 1 1 d .
C15 C -0.1513(4) 0.7279(3) 0.05012(11) 0.0304(9) Uani 1 1 d .
H15 H -0.2010 0.7368 0.0265 0.036 Uiso 1 1 calc R
C28 C 1.1554(4) -0.0613(3) 0.03057(12) 0.0348(10) Uani 1 1 d .
H28A H 1.2371 -0.0472 0.0460 0.042 Uiso 1 1 calc R
H28B H 1.1555 -0.0329 0.0057 0.042 Uiso 1 1 calc R
C16 C -0.1163(4) 0.8039(3) 0.07222(11) 0.0302(9) Uani 1 1 d .
H16 H -0.1409 0.8652 0.0639 0.036 Uiso 1 1 calc R
N4 N -0.1839(4) 0.4074(3) -0.01402(11) 0.0432(10) Uani 1 1 d .
C22 C 1.0596(4) 0.0684(3) 0.05806(11) 0.0289(9) Uani 1 1 d .
C9 C -0.0880(4) 0.9093(3) 0.21541(11) 0.0287(9) Uani 1 1 d .
H9 H -0.1632 0.9259 0.2249 0.034 Uiso 1 1 calc R
C27 C 0.9565(4) 0.1035(3) 0.07363(11) 0.0308(9) Uani 1 1 d .
C4 C -0.0830(5) 0.8959(3) 0.29679(12) 0.0351(10) Uani 1 1 d .
H4 H -0.1622 0.8872 0.2818 0.042 Uiso 1 1 calc R
C17 C -0.1693(4) 0.4943(4) -0.02545(13) 0.0395(11) Uani 1 1 d .
H17 H -0.1736 0.5043 -0.0515 0.047 Uiso 1 1 calc R
C39 C 0.9824(5) -0.3457(3) 0.23680(12) 0.0415(12) Uani 1 1 d .
C2 C 0.1388(5) 0.9128(4) 0.30435(12) 0.0400(11) Uani 1 1 d .
H2 H 0.2168 0.9155 0.2948 0.048 Uiso 1 1 calc R
C45 C 0.7473(4) 0.0758(3) 0.08739(12) 0.0350(10) Uani 1 1 d .
H45A H 0.7151 0.1285 0.0710 0.042 Uiso 1 1 calc R
H45B H 0.7650 0.0995 0.1133 0.042 Uiso 1 1 calc R
C21 C -0.1737(4) 0.3957(3) 0.02270(13) 0.0402(11) Uani 1 1 d .
H21 H -0.1829 0.3340 0.0318 0.048 Uiso 1 1 calc R
C26 C 0.9553(4) 0.1953(3) 0.08507(12) 0.0361(10) Uani 1 1 d .
H26 H 0.8850 0.2190 0.0954 0.043 Uiso 1 1 calc R
C23 C 1.1590(4) 0.1276(3) 0.05407(12) 0.0366(10) Uani 1 1 d .
H23 H 1.2287 0.1048 0.0432 0.044 Uiso 1 1 calc R
C5 C -0.0762(5) 0.9039(3) 0.33502(13) 0.0440(12) Uani 1 1 d .
H5 H -0.1523 0.9002 0.3456 0.053 Uiso 1 1 calc R
N1 N 0.0318(5) 0.9165(3) 0.35782(11) 0.0493(11) Uani 1 1 d .
C33 C 1.2783(5) -0.3642(4) 0.19811(13) 0.0428(12) Uani 1 1 d .
H33A H 1.3110 -0.4189 0.2133 0.051 Uiso 1 1 calc R
H33B H 1.3266 -0.3081 0.2078 0.051 Uiso 1 1 calc R
C29 C 1.1365(4) -0.1652(3) 0.02713(11) 0.0349(10) Uani 1 1 d .
H29A H 1.0505 -0.1779 0.0142 0.042 Uiso 1 1 calc R
H29B H 1.1974 -0.1913 0.0117 0.042 Uiso 1 1 calc R
C18 C -0.1484(4) 0.5716(3) -0.00237(12) 0.0333(10) Uani 1 1 d .
H18 H -0.1409 0.6325 -0.0124 0.040 Uiso 1 1 calc R
O6 O 0.7121(3) -0.2562(3) 0.14542(12) 0.0693(12) Uani 1 1 d .
C20 C -0.1507(4) 0.4667(3) 0.04837(13) 0.0342(10) Uani 1 1 d .
H20 H -0.1433 0.4535 0.0743 0.041 Uiso 1 1 calc R
C24 C 1.1574(5) 0.2201(3) 0.06588(13) 0.0400(11) Uani 1 1 d .
H24 H 1.2262 0.2603 0.0631 0.048 Uiso 1 1 calc R
C32 C 1.2931(5) -0.3797(3) 0.15830(14) 0.0418(11) Uani 1 1 d .
H32A H 1.3793 -0.4031 0.1568 0.050 Uiso 1 1 calc R
H32B H 1.2325 -0.4282 0.1476 0.050 Uiso 1 1 calc R
C30 C 1.2821(4) -0.2256(4) 0.07692(13) 0.0424(12) Uani 1 1 d .
H30A H 1.3141 -0.1708 0.0922 0.051 Uiso 1 1 calc R
H30B H 1.3322 -0.2313 0.0561 0.051 Uiso 1 1 calc R
C1 C 0.1356(5) 0.9210(4) 0.34211(13) 0.0529(14) Uani 1 1 d .
H1 H 0.2132 0.9306 0.3579 0.064 Uiso 1 1 calc R
C44 C 0.6516(4) -0.0001(3) 0.08506(13) 0.0394(11) Uani 1 1 d .
H44A H 0.5683 0.0270 0.0878 0.047 Uiso 1 1 calc R
H44B H 0.6449 -0.0307 0.0604 0.047 Uiso 1 1 calc R
C43 C 0.5861(4) -0.1338(4) 0.11543(15) 0.0466(13) Uani 1 1 d .
H43A H 0.5747 -0.1726 0.0926 0.056 Uiso 1 1 calc R
H43B H 0.5064 -0.0996 0.1167 0.056 Uiso 1 1 calc R
C34 C 1.1122(5) -0.3507(3) 0.23541(12) 0.0414(12) Uani 1 1 d .
C31 C 1.2980(5) -0.3116(4) 0.10009(12) 0.0440(12) Uani 1 1 d .
H31A H 1.2406 -0.3609 0.0883 0.053 Uiso 1 1 calc R
H31B H 1.3856 -0.3347 0.1011 0.053 Uiso 1 1 calc R
C35 C 1.1958(6) -0.3528(4) 0.26823(14) 0.0552(15) Uani 1 1 d .
H35 H 1.2839 -0.3551 0.2673 0.066 Uiso 1 1 calc R
C40 C 0.7734(5) -0.3414(4) 0.20320(16) 0.0589(16) Uani 1 1 d .
H40A H 0.7461 -0.2852 0.2160 0.071 Uiso 1 1 calc R
H40B H 0.7503 -0.3978 0.2167 0.071 Uiso 1 1 calc R
C25 C 1.0574(5) 0.2535(3) 0.08146(13) 0.0412(11) Uani 1 1 d .
H25 H 1.0574 0.3165 0.0899 0.049 Uiso 1 1 calc R
C38 C 0.9400(7) -0.3456(4) 0.27123(15) 0.0585(16) Uani 1 1 d .
H38 H 0.8521 -0.3434 0.2725 0.070 Uiso 1 1 calc R
C42 C 0.6157(6) -0.1973(5) 0.14964(17) 0.0689(18) Uani 1 1 d .
H42A H 0.6389 -0.1584 0.1722 0.083 Uiso 1 1 calc R
H42B H 0.5399 -0.2343 0.1530 0.083 Uiso 1 1 calc R
C37 C 1.0253(9) -0.3488(4) 0.30374(15) 0.071(2) Uani 1 1 d .
H37 H 0.9959 -0.3489 0.3272 0.086 Uiso 1 1 calc R
C36 C 1.1528(8) -0.3517(4) 0.30193(15) 0.0690(19) Uani 1 1 d .
H36 H 1.2112 -0.3528 0.3242 0.083 Uiso 1 1 calc R
C41 C 0.7120(6) -0.3438(4) 0.16483(18) 0.0644(17) Uani 1 1 d .
H41A H 0.7545 -0.3914 0.1511 0.077 Uiso 1 1 calc R
H41B H 0.6235 -0.3642 0.1646 0.077 Uiso 1 1 calc R

loop_
_atom_site_aniso_label
_atom_site_aniso_U_11
_atom_site_aniso_U_22
_atom_site_aniso_U_33
_atom_site_aniso_U_23
_atom_site_aniso_U_13
_atom_site_aniso_U_12
N5 0.146(7) 0.126(6) 0.096(5) 0.056(5) -0.056(5) -0.083(6)
C47 0.098(6) 0.102(7) 0.113(7) 0.007(5) 0.008(5) -0.049(5)
C46 0.190(13) 0.151(11) 0.184(12) -0.018(9) -0.049(10) -0.093(10)
N6 0.393(16) 0.182(9) 0.058(4) -0.054(5) 0.089(7) -0.204(10)
C48 0.374(19) 0.253(17) 0.094(8) -0.077(10) 0.072(11) -0.192(12)
C49 0.52(3) 0.52(4) 0.40(4) -0.19(4) 0.04(4) 0.06(3)
C51 0.108(10) 0.089(7) 0.36(2) 0.018(13) 0.144(13) 0.016(7)
N7 0.41(3) 0.44(3) 0.35(2) 0.059(19) 0.165(19) 0.24(3)
C50 0.197(17) 0.124(12) 0.39(2) -0.020(17) 0.04(2) 0.015(11)
P1 0.0284(6) 0.0755(10) 0.0467(8) 0.0180(7) 0.0105(6) 0.0143(7)
F1 0.0335(15) 0.071(2) 0.0443(16) 0.0027(14) 0.0094(12) 0.0127(14)
F3 0.0367(16) 0.086(2) 0.0471(17) 0.0215(16) -0.0024(13) 0.0007(15)
F4 0.0391(16) 0.082(2) 0.0489(17) -0.0055(16) -0.0031(13) 0.0196(15)
F5 0.0440(19) 0.093(3) 0.099(3) 0.025(2) 0.0275(18) 0.0346(18)
F2 0.0287(16) 0.092(3) 0.112(3) 0.024(2) 0.0039(17) -0.0041(17)
F6 0.077(2) 0.109(3) 0.061(2) 0.035(2) 0.0403(19) 0.036(2)
P2 0.0274(7) 0.0597(9) 0.0725(10) 0.0136(8) 0.0074(6) 0.0057(6)
F11 0.0459(19) 0.111(3) 0.082(2) 0.022(2) 0.0187(17) 0.034(2)
F10 0.0407(18) 0.069(2) 0.105(3) -0.011(2) 0.0053(18) 0.0137(16)
F8 0.0391(18) 0.104(3) 0.083(3) 0.015(2) -0.0039(17) 0.0231(18)
F12 0.103(3) 0.063(2) 0.127(4) 0.010(2) 0.064(3) -0.009(2)
F9 0.059(2) 0.178(5) 0.071(3) 0.007(3) -0.0011(19) 0.044(3)
F7 0.084(3) 0.089(3) 0.164(5) -0.001(3) 0.032(3) -0.045(3)
O8 0.0254(15) 0.0352(17) 0.0345(16) -0.0006(13) 0.0065(12) 0.0026(13)
O4 0.0434(19) 0.0392(18) 0.0260(16) 0.0018(13) 0.0011(13) -0.0006(14)
O2 0.0241(14) 0.0433(18) 0.0287(15) -0.0012(13) 0.0046(12) 0.0005(13)
N2 0.0258(17) 0.0286(18) 0.0220(17) -0.0031(14) 0.0021(13) -0.0021(14)
O1 0.0284(15) 0.0321(16) 0.0360(17) -0.0022(13) 0.0105(13) -0.0002(13)
O5 0.045(2) 0.049(2) 0.0407(19) 0.0086(16) 0.0140(15) 0.0064(16)
O3 0.0345(17) 0.0383(18) 0.0293(16) -0.0032(13) 0.0021(13) 0.0052(14)
N3 0.0264(18) 0.0307(19) 0.0227(17) -0.0022(14) 0.0036(14) -0.0027(15)
O7 0.0227(16) 0.058(2) 0.048(2) 0.0144(17) -0.0051(14) -0.0023(15)
C6 0.022(2) 0.033(2) 0.028(2) -0.0022(18) 0.0040(16) -0.0003(17)
C8 0.028(2) 0.021(2) 0.025(2) -0.0017(16) 0.0027(16) -0.0005(16)
C3 0.038(2) 0.025(2) 0.026(2) -0.0018(17) 0.0066(18) -0.0031(18)
C10 0.023(2) 0.036(2) 0.029(2) -0.0005(18) 0.0024(17) 0.0013(18)
C14 0.023(2) 0.032(2) 0.024(2) 0.0002(17) 0.0040(16) -0.0002(17)
C13 0.029(2) 0.030(2) 0.027(2) 0.0015(17) 0.0015(17) -0.0014(17)
C12 0.027(2) 0.033(2) 0.025(2) 0.0007(18) 0.0046(17) -0.0011(18)
C7 0.025(2) 0.027(2) 0.031(2) -0.0013(17) 0.0021(17) -0.0012(17)
C11 0.038(2) 0.033(2) 0.021(2) -0.0049(17) 0.0041(17) -0.0087(19)
C19 0.021(2) 0.035(2) 0.026(2) -0.0041(18) -0.0007(16) 0.0006(17)
C15 0.027(2) 0.037(2) 0.025(2) -0.0005(18) -0.0030(17) 0.0011(18)
C28 0.029(2) 0.046(3) 0.031(2) -0.003(2) 0.0106(18) 0.003(2)
C16 0.026(2) 0.034(2) 0.031(2) -0.0007(18) 0.0027(17) 0.0014(18)
N4 0.038(2) 0.051(3) 0.039(2) -0.014(2) -0.0027(18) 0.0017(19)
C22 0.033(2) 0.033(2) 0.021(2) 0.0036(17) 0.0023(17) -0.0009(18)
C9 0.027(2) 0.030(2) 0.030(2) -0.0012(18) 0.0071(17) 0.0020(17)
C27 0.032(2) 0.034(2) 0.026(2) 0.0041(18) 0.0010(17) 0.0003(19)
C4 0.043(3) 0.035(2) 0.029(2) -0.0018(19) 0.0106(19) 0.002(2)
C17 0.036(3) 0.051(3) 0.030(2) -0.009(2) -0.0007(19) 0.006(2)
C39 0.070(4) 0.026(2) 0.030(2) 0.0025(19) 0.014(2) 0.005(2)
C2 0.040(3) 0.051(3) 0.028(2) -0.003(2) 0.001(2) -0.011(2)
C45 0.027(2) 0.047(3) 0.031(2) 0.001(2) 0.0029(18) 0.012(2)
C21 0.037(3) 0.038(3) 0.044(3) -0.009(2) -0.001(2) -0.003(2)
C26 0.041(3) 0.035(3) 0.033(2) 0.002(2) 0.009(2) 0.005(2)
C23 0.039(3) 0.042(3) 0.031(2) 0.007(2) 0.0109(19) -0.002(2)
C5 0.056(3) 0.041(3) 0.039(3) -0.002(2) 0.019(2) 0.000(2)
N1 0.075(3) 0.046(3) 0.027(2) -0.0039(18) 0.012(2) -0.011(2)
C33 0.039(3) 0.043(3) 0.044(3) 0.007(2) -0.006(2) 0.003(2)
C29 0.036(2) 0.045(3) 0.024(2) -0.0061(19) 0.0047(18) 0.001(2)
C18 0.027(2) 0.044(3) 0.028(2) -0.0036(19) 0.0024(17) 0.0022(19)
O6 0.034(2) 0.081(3) 0.091(3) 0.041(2) 0.003(2) -0.006(2)
C20 0.029(2) 0.039(3) 0.034(2) -0.002(2) 0.0011(18) 0.0003(19)
C24 0.044(3) 0.037(3) 0.039(3) 0.005(2) 0.005(2) -0.009(2)
C32 0.036(3) 0.037(3) 0.052(3) 0.000(2) 0.003(2) 0.006(2)
C30 0.022(2) 0.069(4) 0.037(3) 0.000(2) 0.0070(19) 0.000(2)
C1 0.060(3) 0.068(4) 0.030(3) -0.003(2) 0.002(2) -0.023(3)
C44 0.030(2) 0.048(3) 0.038(3) 0.004(2) -0.0014(19) 0.004(2)
C43 0.025(2) 0.060(3) 0.054(3) 0.006(3) 0.002(2) -0.007(2)
C34 0.066(3) 0.028(2) 0.029(2) 0.0013(19) 0.002(2) -0.007(2)
C31 0.035(3) 0.064(3) 0.033(3) -0.008(2) 0.004(2) 0.017(2)
C35 0.089(4) 0.036(3) 0.035(3) 0.006(2) -0.012(3) -0.011(3)
C40 0.050(3) 0.064(4) 0.068(4) 0.030(3) 0.026(3) 0.005(3)
C25 0.056(3) 0.034(3) 0.034(3) 0.000(2) 0.006(2) -0.003(2)
C38 0.103(5) 0.035(3) 0.043(3) 0.005(2) 0.029(3) 0.008(3)
C42 0.051(4) 0.094(5) 0.064(4) 0.010(4) 0.016(3) -0.024(4)
C37 0.154(7) 0.039(3) 0.026(3) 0.006(2) 0.026(4) 0.007(4)
C36 0.126(6) 0.044(3) 0.032(3) -0.001(2) -0.003(3) -0.008(4)
C41 0.045(3) 0.067(4) 0.081(4) 0.022(3) 0.008(3) -0.010(3)

loop_
_atom_type_symbol
_atom_type_description
_atom_type_scat_dispersion_real
_atom_type_scat_dispersion_imag
_atom_type_scat_source
C C 0.0033 0.0016 'International Tables Vol C Tables 4.2.6.8 and 6.1.1.4'
H H 0.0000 0.0000 'International Tables Vol C Tables 4.2.6.8 and 6.1.1.4'
N N 0.0061 0.0033 'International Tables Vol C Tables 4.2.6.8 and 6.1.1.4'
O O 0.0106 0.0060 'International Tables Vol C Tables 4.2.6.8 and 6.1.1.4'
F F 0.0171 0.0103 'International Tables Vol C Tables 4.2.6.8 and 6.1.1.4'
P P 0.1023 0.0942 'International Tables Vol C Tables 4.2.6.8 and 6.1.1.4'

loop_
_geom_angle_atom_site_label_1
_geom_angle_atom_site_label_2
_geom_angle_atom_site_label_3
_geom_angle
_geom_angle_site_symmetry_1
N5 C47 C46 174.2(11) .
C48 C49 N6 141(4) .
N7 C51 C50 143(3) .
C50 C50 C51 169.1(17) 3_667
F2 P1 F5 89.5(2) .
F2 P1 F3 90.33(19) .
F5 P1 F3 90.52(19) .
F2 P1 F6 90.9(2) .
F5 P1 F6 90.73(19) .
F3 P1 F6 178.27(18) .
F2 P1 F1 90.36(19) .
F5 P1 F1 179.7(2) .
F3 P1 F1 89.72(17) .
F6 P1 F1 89.03(17) .
F2 P1 F4 179.8(2) .
F5 P1 F4 90.6(2) .
F3 P1 F4 89.51(17) .
F6 P1 F4 89.3(2) .
F1 P1 F4 89.52(16) .
F7 P2 F9 91.2(3) .
F7 P2 F12 178.4(3) .
F9 P2 F12 90.2(3) .
F7 P2 F8 90.4(3) .
F9 P2 F8 178.2(3) .
F12 P2 F8 88.2(2) .
F7 P2 F11 88.5(2) .
F9 P2 F11 89.6(2) .
F12 P2 F11 90.7(2) .
F8 P2 F11 89.5(2) .
F7 P2 F10 91.2(2) .
F9 P2 F10 90.7(2) .
F12 P2 F10 89.7(2) .
F8 P2 F10 90.2(2) .
F11 P2 F10 179.5(2) .
C27 O8 C45 116.3(3) .
C34 O4 C33 116.7(4) .
C30 O2 C29 112.7(3) .
C10 N2 C6 121.0(3) .
C10 N2 C11 119.4(3) .
C6 N2 C11 119.4(3) .
C22 O1 C28 117.4(3) .
C39 O5 C40 116.7(4) .
C31 O3 C32 109.4(3) .
C12 N3 C16 120.9(4) .
C12 N3 C11 121.5(3) .
C16 N3 C11 116.5(3) .
C43 O7 C44 111.2(3) .
N2 C6 C7 120.1(4) .
C7 C8 C9 117.8(4) .
C7 C8 C3 121.0(4) .
C9 C8 C3 121.2(4) .
C4 C3 C2 116.8(4) .
C4 C3 C8 121.5(4) .
C2 C3 C8 121.7(4) .
N2 C10 C9 120.5(4) .
C15 C14 C13 117.5(4) .
C15 C14 C19 120.9(4) .
C13 C14 C19 121.6(4) .
C12 C13 C14 119.9(4) .
N3 C12 C13 120.8(4) .
C6 C7 C8 120.5(4) .
N2 C11 N3 112.5(3) .
C20 C19 C18 117.1(4) .
C20 C19 C14 122.9(4) .
C18 C19 C14 120.0(4) .
C16 C15 C14 120.9(4) .
O1 C28 C29 107.4(4) .
N3 C16 C15 119.8(4) .
C17 N4 C21 115.8(4) .
O1 C22 C23 124.8(4) .
O1 C22 C27 116.1(4) .
C23 C22 C27 119.1(4) .
C10 C9 C8 120.1(4) .
C26 C27 O8 124.7(4) .
C26 C27 C22 120.3(4) .
O8 C27 C22 115.0(4) .
C3 C4 C5 119.8(4) .
N4 C17 C18 125.0(4) .
O5 C39 C38 125.5(5) .
O5 C39 C34 115.4(4) .
C38 C39 C34 119.1(5) .
C1 C2 C3 119.0(5) .
O8 C45 C44 109.0(4) .
N4 C21 C20 124.5(5) .
C27 C26 C25 119.8(4) .
C22 C23 C24 120.3(4) .
N1 C5 C4 123.3(5) .
C1 N1 C5 116.6(4) .
O4 C33 C32 108.5(4) .
O2 C29 C28 112.5(3) .
C17 C18 C19 118.3(4) .
C42 O6 C41 115.5(5) .
C21 C20 C19 119.3(4) .
C25 C24 C23 120.2(4) .
O3 C32 C33 111.5(4) .
O2 C30 C31 110.9(4) .
N1 C1 C2 124.4(5) .
O7 C44 C45 110.5(4) .
O7 C43 C42 110.8(4) .
O4 C34 C35 124.9(5) .
O4 C34 C39 115.5(4) .
C35 C34 C39 119.7(5) .
O3 C31 C30 112.1(4) .
C36 C35 C34 120.6(6) .
O5 C40 C41 108.1(4) .
C24 C25 C26 120.2(5) .
C39 C38 C37 120.3(6) .
O6 C42 C43 110.4(5) .
C36 C37 C38 119.9(5) .
C35 C36 C37 120.4(6) .
O6 C41 C40 114.7(5) .

loop_
_geom_bond_atom_site_label_1
_geom_bond_atom_site_label_2
_geom_bond_distance
_geom_bond_site_symmetry_2
N5 C47 1.099(9) .
C47 C46 1.512(12) .
N6 C49 1.314(18) .
C48 C49 1.401(18) .
C51 N7 1.103(15) .
C51 C50 1.557(15) .
C50 C50 2.11(4) 3_667
P1 F2 1.587(4) .
P1 F5 1.591(3) .
P1 F3 1.589(3) .
P1 F6 1.590(3) .
P1 F1 1.599(3) .
P1 F4 1.611(3) .
P2 F7 1.566(4) .
P2 F9 1.580(4) .
P2 F12 1.584(4) .
P2 F8 1.587(4) .
P2 F11 1.589(4) .
P2 F10 1.593(4) .
O8 C27 1.389(5) .
O8 C45 1.432(5) .
O4 C34 1.366(5) .
O4 C33 1.442(6) .
O2 C30 1.428(5) .
O2 C29 1.425(5) .
N2 C10 1.351(5) .
N2 C6 1.357(5) .
N2 C11 1.462(5) .
O1 C22 1.368(5) .
O1 C28 1.440(5) .
O5 C39 1.373(6) .
O5 C40 1.439(6) .
O3 C31 1.426(5) .
O3 C32 1.430(6) .
N3 C12 1.341(5) .
N3 C16 1.353(5) .
N3 C11 1.477(5) .
O7 C43 1.429(6) .
O7 C44 1.429(5) .
C6 C7 1.363(6) .
C8 C7 1.397(6) .
C8 C9 1.400(6) .
C8 C3 1.473(5) .
C3 C4 1.384(6) .
C3 C2 1.393(6) .
C10 C9 1.365(6) .
C14 C15 1.383(6) .
C14 C13 1.403(5) .
C14 C19 1.475(6) .
C13 C12 1.366(6) .
C19 C20 1.386(6) .
C19 C18 1.398(6) .
C15 C16 1.368(6) .
C28 C29 1.499(6) .
N4 C17 1.323(6) .
N4 C21 1.331(6) .
C22 C23 1.382(6) .
C22 C27 1.402(6) .
C27 C26 1.374(6) .
C4 C5 1.383(6) .
C17 C18 1.384(6) .
C39 C38 1.388(7) .
C39 C34 1.400(7) .
C2 C1 1.380(6) .
C45 C44 1.485(7) .
C21 C20 1.375(6) .
C26 C25 1.394(7) .
C23 C24 1.388(7) .
C5 N1 1.335(7) .
N1 C1 1.321(7) .
C33 C32 1.491(7) .
O6 C42 1.356(8) .
O6 C41 1.434(7) .
C24 C25 1.367(7) .
C30 C31 1.484(7) .
C43 C42 1.533(8) .
C34 C35 1.385(7) .
C35 C36 1.366(8) .
C40 C41 1.453(8) .
C38 C37 1.387(9) .
C37 C36 1.377(10) .

loop_
_geom_torsion_atom_site_label_1
_geom_torsion_atom_site_label_2
_geom_torsion_atom_site_label_3
_geom_torsion_atom_site_label_4
_geom_torsion
_geom_torsion_site_symmetry_4
N7 C51 C50 C50 74(11) 3_667
C10 N2 C6 C7 0.0(6) .
C11 N2 C6 C7 175.2(4) .
C7 C8 C3 C4 -159.7(4) .
C9 C8 C3 C4 20.1(6) .
C7 C8 C3 C2 20.2(6) .
C9 C8 C3 C2 -160.0(4) .
C6 N2 C10 C9 -0.6(6) .
C11 N2 C10 C9 -175.9(4) .
C15 C14 C13 C12 -5.1(6) .
C19 C14 C13 C12 172.2(4) .
C16 N3 C12 C13 4.4(6) .
C11 N3 C12 C13 -163.0(4) .
C14 C13 C12 N3 0.4(6) .
N2 C6 C7 C8 0.6(6) .
C9 C8 C7 C6 -0.4(6) .
C3 C8 C7 C6 179.4(4) .
C10 N2 C11 N3 -77.6(5) .
C6 N2 C11 N3 107.0(4) .
C12 N3 C11 N2 -49.4(5) .
C16 N3 C11 N2 142.7(4) .
C15 C14 C19 C20 -154.4(4) .
C13 C14 C19 C20 28.4(6) .
C15 C14 C19 C18 26.1(6) .
C13 C14 C19 C18 -151.1(4) .
C13 C14 C15 C16 5.2(6) .
C19 C14 C15 C16 -172.1(4) .
C22 O1 C28 C29 171.9(3) .
C12 N3 C16 C15 -4.3(6) .
C11 N3 C16 C15 163.7(4) .
C14 C15 C16 N3 -0.7(6) .
C28 O1 C22 C23 -2.2(6) .
C28 O1 C22 C27 177.9(4) .
N2 C10 C9 C8 0.8(6) .
C7 C8 C9 C10 -0.2(6) .
C3 C8 C9 C10 179.9(4) .
C45 O8 C27 C26 7.4(6) .
C45 O8 C27 C22 -172.4(3) .
O1 C22 C27 C26 179.3(4) .
C23 C22 C27 C26 -0.6(6) .
O1 C22 C27 O8 -0.9(5) .
C23 C22 C27 O8 179.1(4) .
C2 C3 C4 C5 0.4(7) .
C8 C3 C4 C5 -179.8(4) .
C21 N4 C17 C18 -1.9(7) .
C40 O5 C39 C38 -6.7(7) .
C40 O5 C39 C34 174.9(4) .
C4 C3 C2 C1 -1.0(7) .
C8 C3 C2 C1 179.1(4) .
C27 O8 C45 C44 174.8(3) .
C17 N4 C21 C20 0.6(7) .
O8 C27 C26 C25 179.7(4) .
C22 C27 C26 C25 -0.5(6) .
O1 C22 C23 C24 -179.0(4) .
C27 C22 C23 C24 1.0(6) .
C3 C4 C5 N1 0.2(7) .
C4 C5 N1 C1 -0.1(8) .
C34 O4 C33 C32 169.9(4) .
C30 O2 C29 C28 -80.0(5) .
O1 C28 C29 O2 -67.9(4) .
N4 C17 C18 C19 1.6(7) .
C20 C19 C18 C17 0.0(6) .
C14 C19 C18 C17 179.5(4) .
N4 C21 C20 C19 0.9(7) .
C18 C19 C20 C21 -1.1(6) .
C14 C19 C20 C21 179.4(4) .
C22 C23 C24 C25 -0.2(7) .
C31 O3 C32 C33 175.0(4) .
O4 C33 C32 O3 71.9(5) .
C29 O2 C30 C31 -149.2(4) .
C5 N1 C1 C2 -0.6(8) .
C3 C2 C1 N1 1.2(9) .
C43 O7 C44 C45 171.2(4) .
O8 C45 C44 O7 70.8(5) .
C44 O7 C43 C42 -171.7(5) .
C33 O4 C34 C35 6.6(7) .
C33 O4 C34 C39 -175.0(4) .
O5 C39 C34 O4 -1.9(6) .
C38 C39 C34 O4 179.6(4) .
O5 C39 C34 C35 176.6(4) .
C38 C39 C34 C35 -1.9(7) .
C32 O3 C31 C30 -178.0(4) .
O2 C30 C31 O3 -82.1(5) .
O4 C34 C35 C36 179.5(5) .
C39 C34 C35 C36 1.2(8) .
C39 O5 C40 C41 -173.8(4) .
C23 C24 C25 C26 -1.0(7) .
C27 C26 C25 C24 1.3(7) .
O5 C39 C38 C37 -177.1(5) .
C34 C39 C38 C37 1.2(8) .
C41 O6 C42 C43 -152.1(5) .
O7 C43 C42 O6 -69.5(6) .
C39 C38 C37 C36 0.2(8) .
C34 C35 C36 C37 0.3(9) .
C38 C37 C36 C35 -1.0(9) .
C42 O6 C41 C40 -86.2(6) .
O5 C40 C41 O6 -74.8(6) .
